data_4026739
loop_
_publ_author_name
'Alexander F. Khlebnikov'
'Mikhail S. Novikov'
'Viktoriia V. Pakalnis'
'Dmitry S. Yufit'

_publ_contact_author_address
;
Department of Chemistry
Durham University
South Rd.
Durham
DH1 3LE
UK
;
_publ_contact_author_email d.s.yufit@durham.ac.uk
_publ_contact_author_name 'Dmitry Yufit'
_publ_section_title
;
 Nonconcerted Cycloaddition of 2H-Azirines to Acylketenes: A Route to
 N-Bridgehead Heterocycles
;
_journal_name_full 'Journal of Organic Chemistry'
_journal_page_first 9344
_journal_page_last 9352
_journal_paper_doi 10.1021/jo201563b
_journal_volume 76
_journal_year 2011
_chemical_absolute_configuration ad
_chemical_formula_moiety 'C50 H33 N O4, C H2 Cl2'
_chemical_formula_sum 'C51 H35 Cl2 N O4'
_chemical_formula_weight 796.70
_chemical_name_systematic
;
(7'RS,8a'SR)-7'-Benzoyl-2',3',7',8a'-tetraphenylspiro[fluorene-9,8'-
pyrrolo[2,1-b][1,3]oxazine]-4',6'(7'H,8a'H)-dione
;
_space_group_crystal_system monoclinic
_space_group_IT_number 9
_space_group_name_Hall 'C -2yc'
_space_group_name_H-M_alt 'C 1 c 1'
_symmetry_space_group_name_Hall 'C -2yc'
_symmetry_space_group_name_H-M 'C 1 c 1'
_atom_sites_solution_hydrogens geom
_atom_sites_solution_primary direct
_atom_sites_solution_secondary difmap
_audit_creation_date 2010-12-16
_audit_creation_method
;
  Olex2 1.1-beta
  (compiled 2010.10.26 svn.r1482, GUI svn.r3310)
;
_cell_angle_alpha 90.00
_cell_angle_beta 93.068(10)
_cell_angle_gamma 90.00
_cell_formula_units_Z 4
_cell_length_a 14.3216(5)
_cell_length_b 14.1401(5)
_cell_length_c 20.2005(7)
_cell_measurement_reflns_used 4957
_cell_measurement_temperature 120.0
_cell_measurement_theta_max 24.73
_cell_measurement_theta_min 2.23
_cell_volume 4084.9(3)
_computing_cell_refinement 'SAINT v6.45A (Bruker, 2003)'
_computing_data_collection 'SMART v5.625 (Bruker, 2001)'
_computing_data_reduction 'SAINT v6.45A (Bruker, 2003)'
_computing_molecular_graphics
;
O. V. Dolomanov, L. J. Bourhis, R. J. Gildea, J. A. K. Howard and H. Puschmann,
OLEX2: a complete structure solution, refinement and analysis program.
J. Appl. Cryst. (2009). 42, 339-341.
;
_computing_publication_material
;
O. V. Dolomanov, L. J. Bourhis, R. J. Gildea, J. A. K. Howard and H. Puschmann,
OLEX2: a complete structure solution, refinement and analysis program.
J. Appl. Cryst. (2009). 42, 339-341.
;
_computing_structure_refinement 'SHELXL-97 (Sheldrick, 1997)'
_computing_structure_solution 'A short history of SHELX (Sheldrick, 2007)/Bruker'
_diffrn_ambient_temperature 120.0
_diffrn_detector 'CCD area detector'
_diffrn_detector_area_resol_mean 5.6
_diffrn_detector_type 'Bruker SMART CCD 6000 area detector'
_diffrn_measured_fraction_theta_full 1.000
_diffrn_measured_fraction_theta_max 1.000
_diffrn_measurement_device 'three-circle diffractometer'
_diffrn_measurement_device_type 'Bruker SMART CCD 6000 area detector'
_diffrn_measurement_method '\w scans'
_diffrn_radiation_monochromator graphite
_diffrn_radiation_probe x-ray
_diffrn_radiation_source 'fine-focus sealed tube'
_diffrn_radiation_type MoK\a
_diffrn_radiation_wavelength 0.71073
_diffrn_radiation_xray_symbol K-L~3~
_diffrn_reflns_av_R_equivalents 0.0686
_diffrn_reflns_av_unetI/netI 0.0930
_diffrn_reflns_limit_h_max 18
_diffrn_reflns_limit_h_min -18
_diffrn_reflns_limit_k_max 18
_diffrn_reflns_limit_k_min 0
_diffrn_reflns_limit_l_max 26
_diffrn_reflns_limit_l_min -26
_diffrn_reflns_number 38350
_diffrn_reflns_theta_full 28.00
_diffrn_reflns_theta_max 30.99
_diffrn_reflns_theta_min 1.01
_diffrn_source 'sealed X-ray tube'
_diffrn_source_current 20.0
_diffrn_source_power 0.8
_diffrn_source_target Mo
_diffrn_source_voltage 40.0
_exptl_absorpt_coefficient_mu 0.207
_exptl_absorpt_correction_T_max 1.0000
_exptl_absorpt_correction_T_min 0.6007
_exptl_absorpt_correction_type multi-scan
_exptl_absorpt_process_details
;
 SADABS-2006/1 (Bruker,2006) was used for absorption correction.
 R(int) was 0.0604 before and 0.0295 after correction.
 The Ratio of minimum to maximum transmission is 0.6007.
 The \l/2 correction factor is 0.0015
;
_exptl_crystal_colour less
_exptl_crystal_colour_lustre clear
_exptl_crystal_colour_modifier light
_exptl_crystal_colour_primary colourless
_exptl_crystal_density_diffrn 1.295
_exptl_crystal_description plate
_exptl_crystal_F_000 1656
_exptl_crystal_size_max 0.52
_exptl_crystal_size_mid 0.18
_exptl_crystal_size_min 0.04
_refine_diff_density_max 0.387
_refine_diff_density_min -0.407
_refine_diff_density_rms 0.053
_refine_ls_abs_structure_details 'Flack H D (1983), Acta Cryst. A39, 876-881'
_refine_ls_abs_structure_Flack 0.05(6)
_refine_ls_extinction_method none
_refine_ls_goodness_of_fit_ref 0.987
_refine_ls_hydrogen_treatment constr
_refine_ls_matrix_type full
_refine_ls_number_parameters 523
_refine_ls_number_reflns 9858
_refine_ls_number_restraints 2
_refine_ls_restrained_S_all 0.986
_refine_ls_R_factor_all 0.0843
_refine_ls_R_factor_gt 0.0529
_refine_ls_shift/su_max 0.001
_refine_ls_shift/su_mean 0.000
_refine_ls_structure_factor_coef Fsqd
_refine_ls_weighting_details 'calc w=1/[\s^2^(Fo^2^)+(0.0700P)^2^+0.0000P] where P=(Fo^2^+2Fc^2^)/3'
_refine_ls_weighting_scheme calc
_refine_ls_wR_factor_gt 0.1200
_refine_ls_wR_factor_ref 0.1322
_reflns_number_gt 6802
_reflns_number_total 9858
_reflns_threshold_expression >2sigma(I)
_cod_data_source_file jo201563b_si_004.cif
_cod_data_source_block 30_dax22
_cod_original_cell_volume 4084.9(2)
_cod_database_code 4026739

loop_
_space_group_symop_id
_space_group_symop_operation_xyz
1 'x, y, z'
2 'x, -y, z+1/2'
3 'x+1/2, y+1/2, z'
4 'x+1/2, -y+1/2, z+1/2'

loop_
_atom_site_label
_atom_site_type_symbol
_atom_site_fract_x
_atom_site_fract_y
_atom_site_fract_z
_atom_site_U_iso_or_equiv
_atom_site_adp_type
_atom_site_occupancy
_atom_site_symmetry_multiplicity
_atom_site_calc_flag
_atom_site_refinement_flags
O1 O 0.30934(14) 0.14793(15) 0.08068(11) 0.0348(5) Uani 1 1 d .
O2 O 0.09120(12) 0.29734(13) 0.14156(9) 0.0203(4) Uani 1 1 d .
O3 O 0.29135(14) 0.11075(16) 0.22190(10) 0.0319(5) Uani 1 1 d .
O4 O 0.04626(15) 0.05080(15) 0.32157(10) 0.0324(5) Uani 1 1 d .
N1 N 0.18050(15) 0.15990(15) 0.14269(11) 0.0197(5) Uani 1 1 d .
C1 C 0.24088(19) 0.19273(19) 0.09377(13) 0.0229(6) Uani 1 1 d .
C2 C 0.21326(18) 0.28339(18) 0.06585(13) 0.0200(6) Uani 1 1 d .
C3 C 0.14692(19) 0.33607(19) 0.09581(13) 0.0212(6) Uani 1 1 d .
C4 C 0.08558(19) 0.1945(2) 0.13779(14) 0.0220(6) Uani 1 1 d .
C5 C 0.04446(19) 0.15429(19) 0.20198(13) 0.0221(6) Uani 1 1 d .
C6 C 0.13221(19) 0.15282(19) 0.25293(13) 0.0223(6) Uani 1 1 d .
C7 C 0.21180(19) 0.1359(2) 0.20675(14) 0.0236(6) Uani 1 1 d .
C8 C 0.26137(19) 0.31533(19) 0.00612(13) 0.0226(6) Uani 1 1 d .
C9 C 0.3586(2) 0.3181(2) 0.00530(14) 0.0251(6) Uani 1 1 d .
H9 H 0.3957 0.3022 0.0441 0.030 Uiso 1 1 calc R
C10 C 0.4010(2) 0.3438(2) -0.05173(15) 0.0322(7) Uani 1 1 d .
H10 H 0.4672 0.3465 -0.0516 0.039 Uiso 1 1 calc R
C11 C 0.3485(2) 0.3658(2) -0.10879(16) 0.0332(7) Uani 1 1 d .
H11 H 0.3783 0.3830 -0.1479 0.040 Uiso 1 1 calc R
C12 C 0.2522(2) 0.3625(2) -0.10860(15) 0.0346(7) Uani 1 1 d .
H12 H 0.2155 0.3772 -0.1478 0.041 Uiso 1 1 calc R
C13 C 0.2086(2) 0.3379(2) -0.05124(14) 0.0263(6) Uani 1 1 d .
H13 H 0.1423 0.3364 -0.0513 0.032 Uiso 1 1 calc R
C14 C 0.12653(19) 0.4376(2) 0.08581(14) 0.0240(6) Uani 1 1 d .
C15 C 0.1965(2) 0.5006(2) 0.06771(14) 0.0272(6) Uani 1 1 d .
H15 H 0.2576 0.4780 0.0606 0.033 Uiso 1 1 calc R
C16 C 0.1760(2) 0.5957(2) 0.06035(15) 0.0339(7) Uani 1 1 d .
H16 H 0.2234 0.6383 0.0482 0.041 Uiso 1 1 calc R
C17 C 0.0879(2) 0.6292(2) 0.07036(16) 0.0378(8) Uani 1 1 d .
H17 H 0.0743 0.6946 0.0647 0.045 Uiso 1 1 calc R
C18 C 0.0197(2) 0.5683(2) 0.08844(18) 0.0404(8) Uani 1 1 d .
H18 H -0.0411 0.5917 0.0954 0.049 Uiso 1 1 calc R
C19 C 0.0383(2) 0.4728(2) 0.09669(16) 0.0342(7) Uani 1 1 d .
H19 H -0.0095 0.4314 0.1098 0.041 Uiso 1 1 calc R
C20 C 0.0334(2) 0.1681(2) 0.07340(13) 0.0233(6) Uani 1 1 d .
C21 C 0.0636(2) 0.0944(2) 0.03394(14) 0.0287(6) Uani 1 1 d .
H21 H 0.1180 0.0594 0.0474 0.034 Uiso 1 1 calc R
C22 C 0.0141(2) 0.0721(2) -0.02502(15) 0.0343(7) Uani 1 1 d .
H22 H 0.0354 0.0226 -0.0522 0.041 Uiso 1 1 calc R
C23 C -0.0657(2) 0.1216(3) -0.04439(16) 0.0398(8) Uani 1 1 d .
H23 H -0.0999 0.1053 -0.0844 0.048 Uiso 1 1 calc R
C24 C -0.0958(2) 0.1947(3) -0.00566(16) 0.0392(8) Uani 1 1 d .
H24 H -0.1503 0.2293 -0.0195 0.047 Uiso 1 1 calc R
C25 C -0.0473(2) 0.2182(2) 0.05335(15) 0.0297(7) Uani 1 1 d .
H25 H -0.0689 0.2681 0.0800 0.036 Uiso 1 1 calc R
C26 C -0.04529(19) 0.2034(2) 0.21776(14) 0.0244(6) Uani 1 1 d .
C27 C -0.0615(2) 0.2978(2) 0.23306(15) 0.0303(7) Uani 1 1 d .
H27 H -0.0113 0.3416 0.2374 0.036 Uiso 1 1 calc R
C28 C -0.1532(2) 0.3266(3) 0.24185(17) 0.0391(8) Uani 1 1 d .
H28 H -0.1652 0.3906 0.2528 0.047 Uiso 1 1 calc R
C29 C -0.2263(2) 0.2638(3) 0.23497(18) 0.0426(8) Uani 1 1 d .
H29 H -0.2880 0.2850 0.2418 0.051 Uiso 1 1 calc R
C30 C -0.2115(2) 0.1696(3) 0.21819(16) 0.0368(8) Uani 1 1 d .
H30 H -0.2624 0.1267 0.2126 0.044 Uiso 1 1 calc R
C31 C -0.1205(2) 0.1400(2) 0.20984(14) 0.0272(6) Uani 1 1 d .
C32 C -0.08560(19) 0.0479(2) 0.19325(14) 0.0267(6) Uani 1 1 d .
C33 C -0.1309(2) -0.0401(2) 0.18560(15) 0.0326(7) Uani 1 1 d .
H33 H -0.1965 -0.0450 0.1896 0.039 Uiso 1 1 calc R
C34 C -0.0786(2) -0.1195(2) 0.17221(15) 0.0357(8) Uani 1 1 d .
H34 H -0.1088 -0.1790 0.1672 0.043 Uiso 1 1 calc R
C35 C 0.0165(2) -0.1136(2) 0.16601(15) 0.0339(7) Uani 1 1 d .
H35 H 0.0508 -0.1690 0.1563 0.041 Uiso 1 1 calc R
C36 C 0.0635(2) -0.0269(2) 0.17381(14) 0.0276(6) Uani 1 1 d .
H36 H 0.1292 -0.0229 0.1697 0.033 Uiso 1 1 calc R
C37 C 0.0108(2) 0.0534(2) 0.18778(13) 0.0234(6) Uani 1 1 d .
C38 C 0.1483(2) 0.2462(2) 0.29281(14) 0.0242(6) Uani 1 1 d .
C39 C 0.2214(2) 0.3080(2) 0.28095(14) 0.0247(6) Uani 1 1 d .
H39 H 0.2594 0.2975 0.2445 0.030 Uiso 1 1 calc R
C40 C 0.2383(2) 0.3844(2) 0.32238(16) 0.0319(7) Uani 1 1 d .
H40 H 0.2879 0.4265 0.3140 0.038 Uiso 1 1 calc R
C41 C 0.1844(3) 0.4004(2) 0.37559(16) 0.0400(8) Uani 1 1 d .
H41 H 0.1979 0.4521 0.4046 0.048 Uiso 1 1 calc R
C42 C 0.1102(2) 0.3406(2) 0.38665(16) 0.0358(7) Uani 1 1 d .
H42 H 0.0718 0.3518 0.4227 0.043 Uiso 1 1 calc R
C43 C 0.0926(2) 0.2645(2) 0.34489(14) 0.0287(6) Uani 1 1 d .
H43 H 0.0411 0.2242 0.3522 0.034 Uiso 1 1 calc R
C44 C 0.1242(2) 0.0770(2) 0.30774(14) 0.0244(6) Uani 1 1 d .
C45 C 0.2076(2) 0.0379(2) 0.34535(14) 0.0268(6) Uani 1 1 d .
C46 C 0.2021(2) -0.0553(2) 0.36638(15) 0.0316(7) Uani 1 1 d .
H46 H 0.1478 -0.0916 0.3547 0.038 Uiso 1 1 calc R
C47 C 0.2760(3) -0.0963(2) 0.40473(17) 0.0408(8) Uani 1 1 d .
H47 H 0.2732 -0.1609 0.4175 0.049 Uiso 1 1 calc R
C48 C 0.3524(3) -0.0423(3) 0.42365(18) 0.0443(9) Uani 1 1 d .
H48 H 0.4018 -0.0692 0.4508 0.053 Uiso 1 1 calc R
C49 C 0.3582(2) 0.0505(3) 0.40361(19) 0.0457(9) Uani 1 1 d .
H49 H 0.4111 0.0874 0.4174 0.055 Uiso 1 1 calc R
C50 C 0.2883(2) 0.0900(2) 0.36410(16) 0.0359(8) Uani 1 1 d .
H50 H 0.2943 0.1533 0.3491 0.043 Uiso 1 1 calc R
Cl1 Cl 0.55431(8) 0.04415(7) 0.27804(6) 0.0646(3) Uani 1 1 d .
Cl2 Cl 0.50667(8) 0.23412(7) 0.32111(6) 0.0599(3) Uani 1 1 d .
C1S C 0.5050(3) 0.1547(3) 0.2548(2) 0.0586(11) Uani 1 1 d .
H1SB H 0.5403 0.1820 0.2186 0.070 Uiso 1 1 calc R
H1SA H 0.4396 0.1451 0.2377 0.070 Uiso 1 1 calc R

loop_
_atom_site_aniso_label
_atom_site_aniso_U_11
_atom_site_aniso_U_22
_atom_site_aniso_U_33
_atom_site_aniso_U_23
_atom_site_aniso_U_13
_atom_site_aniso_U_12
O1 0.0272(11) 0.0338(12) 0.0451(13) 0.0113(10) 0.0174(10) 0.0109(9)
O2 0.0173(9) 0.0232(9) 0.0211(9) 0.0003(8) 0.0064(7) -0.0009(8)
O3 0.0179(10) 0.0447(13) 0.0330(12) 0.0040(10) 0.0005(9) 0.0045(9)
O4 0.0336(12) 0.0392(13) 0.0245(11) 0.0013(9) 0.0031(9) -0.0114(10)
N1 0.0134(10) 0.0222(11) 0.0242(11) 0.0024(9) 0.0060(9) -0.0011(9)
C1 0.0224(14) 0.0227(14) 0.0239(14) 0.0021(11) 0.0042(11) -0.0006(11)
C2 0.0184(13) 0.0213(14) 0.0204(13) -0.0024(10) 0.0025(11) -0.0005(11)
C3 0.0191(13) 0.0261(14) 0.0186(13) 0.0018(11) 0.0015(10) -0.0028(11)
C4 0.0165(13) 0.0253(14) 0.0246(14) -0.0026(11) 0.0025(10) 0.0044(11)
C5 0.0185(13) 0.0251(14) 0.0228(14) -0.0022(11) 0.0026(11) -0.0025(11)
C6 0.0235(14) 0.0221(14) 0.0217(14) -0.0011(11) 0.0054(11) -0.0018(11)
C7 0.0221(15) 0.0226(14) 0.0264(15) -0.0012(11) 0.0033(11) -0.0050(11)
C8 0.0256(14) 0.0186(13) 0.0242(14) 0.0003(11) 0.0076(11) 0.0009(11)
C9 0.0272(15) 0.0256(15) 0.0231(14) -0.0035(11) 0.0057(12) -0.0016(12)
C10 0.0290(16) 0.0324(17) 0.0369(18) -0.0018(13) 0.0162(14) -0.0074(13)
C11 0.0410(19) 0.0275(16) 0.0332(17) 0.0042(13) 0.0204(14) 0.0035(14)
C12 0.048(2) 0.0311(17) 0.0246(16) 0.0038(12) 0.0060(14) 0.0093(14)
C13 0.0328(16) 0.0209(14) 0.0255(15) -0.0035(11) 0.0059(12) 0.0069(12)
C14 0.0226(14) 0.0256(14) 0.0239(14) -0.0004(11) 0.0028(11) 0.0037(11)
C15 0.0306(16) 0.0259(15) 0.0257(15) 0.0015(12) 0.0069(12) 0.0041(12)
C16 0.0456(19) 0.0237(16) 0.0326(17) 0.0022(12) 0.0050(14) 0.0066(14)
C17 0.052(2) 0.0269(17) 0.0342(18) 0.0007(13) -0.0013(15) 0.0119(15)
C18 0.0338(18) 0.0320(18) 0.055(2) -0.0027(15) -0.0003(16) 0.0157(14)
C19 0.0226(15) 0.0390(18) 0.0407(19) -0.0022(14) 0.0000(13) 0.0045(14)
C20 0.0234(14) 0.0253(14) 0.0216(14) 0.0005(11) 0.0044(11) -0.0072(11)
C21 0.0280(16) 0.0337(16) 0.0246(15) -0.0040(12) 0.0038(12) -0.0055(13)
C22 0.0404(19) 0.0356(17) 0.0277(16) -0.0100(13) 0.0090(14) -0.0161(15)
C23 0.040(2) 0.051(2) 0.0277(17) 0.0024(15) -0.0066(14) -0.0181(16)
C24 0.0275(17) 0.055(2) 0.0345(18) 0.0060(16) -0.0064(14) -0.0094(16)
C25 0.0254(15) 0.0364(17) 0.0273(16) 0.0014(12) 0.0024(12) -0.0020(13)
C26 0.0231(14) 0.0301(15) 0.0204(14) 0.0023(11) 0.0046(11) -0.0025(12)
C27 0.0272(16) 0.0377(18) 0.0270(16) -0.0032(13) 0.0091(12) 0.0006(13)
C28 0.0319(18) 0.045(2) 0.041(2) 0.0032(15) 0.0141(15) 0.0092(15)
C29 0.0257(17) 0.062(2) 0.0407(19) -0.0002(17) 0.0102(14) 0.0034(16)
C30 0.0191(15) 0.059(2) 0.0331(17) 0.0006(15) 0.0046(13) -0.0092(15)
C31 0.0211(14) 0.0405(18) 0.0203(14) 0.0015(12) 0.0039(11) -0.0035(13)
C32 0.0191(14) 0.0401(17) 0.0209(14) 0.0021(12) 0.0000(11) -0.0100(12)
C33 0.0283(16) 0.0389(18) 0.0306(17) 0.0070(13) 0.0009(13) -0.0139(14)
C34 0.0420(19) 0.0352(18) 0.0297(16) -0.0001(13) 0.0002(14) -0.0212(15)
C35 0.0372(18) 0.0296(16) 0.0345(17) 0.0015(13) -0.0013(14) -0.0100(14)
C36 0.0300(16) 0.0290(16) 0.0241(15) -0.0002(12) 0.0043(12) -0.0070(12)
C37 0.0259(14) 0.0280(15) 0.0163(13) 0.0003(11) 0.0016(11) -0.0070(12)
C38 0.0274(15) 0.0246(14) 0.0203(13) 0.0000(11) -0.0017(11) -0.0069(11)
C39 0.0228(14) 0.0297(15) 0.0216(14) 0.0002(11) -0.0001(11) -0.0024(12)
C40 0.0379(17) 0.0249(15) 0.0321(16) 0.0039(13) -0.0050(13) -0.0133(13)
C41 0.065(2) 0.0255(16) 0.0286(17) -0.0062(13) -0.0066(16) -0.0046(16)
C42 0.045(2) 0.0368(18) 0.0256(16) -0.0024(13) 0.0042(14) 0.0001(15)
C43 0.0312(16) 0.0295(16) 0.0257(15) -0.0027(12) 0.0057(12) -0.0060(13)
C44 0.0253(15) 0.0240(14) 0.0239(14) 0.0003(11) 0.0017(12) -0.0076(12)
C45 0.0290(15) 0.0265(15) 0.0254(15) 0.0012(12) 0.0041(12) -0.0046(12)
C46 0.0413(18) 0.0227(15) 0.0316(16) -0.0002(12) 0.0085(14) -0.0036(13)
C47 0.048(2) 0.0328(18) 0.043(2) 0.0127(15) 0.0136(16) 0.0058(16)
C48 0.047(2) 0.042(2) 0.043(2) 0.0133(16) 0.0001(16) 0.0099(17)
C49 0.038(2) 0.043(2) 0.055(2) 0.0129(17) -0.0148(17) -0.0061(16)
C50 0.0353(18) 0.0328(18) 0.0388(18) 0.0099(14) -0.0060(14) -0.0085(14)
Cl1 0.0637(7) 0.0447(6) 0.0838(8) 0.0039(5) -0.0115(6) -0.0025(5)
Cl2 0.0628(7) 0.0479(6) 0.0685(7) 0.0033(5) -0.0008(5) -0.0022(5)
C1S 0.039(2) 0.065(3) 0.071(3) 0.008(2) -0.010(2) 0.0041(19)

loop_
_atom_type_symbol
_atom_type_description
_atom_type_scat_dispersion_real
_atom_type_scat_dispersion_imag
_atom_type_scat_source
C C 0.0033 0.0016 'International Tables Vol C Tables 4.2.6.8 and 6.1.1.4'
H H 0.0000 0.0000 'International Tables Vol C Tables 4.2.6.8 and 6.1.1.4'
Cl Cl 0.1484 0.1585 'International Tables Vol C Tables 4.2.6.8 and 6.1.1.4'
N N 0.0061 0.0033 'International Tables Vol C Tables 4.2.6.8 and 6.1.1.4'
O O 0.0106 0.0060 'International Tables Vol C Tables 4.2.6.8 and 6.1.1.4'

loop_
_geom_angle_atom_site_label_1
_geom_angle_atom_site_label_2
_geom_angle_atom_site_label_3
_geom_angle
O1 C1 N1 120.7(2)
O1 C1 C2 126.0(2)
O2 C3 C2 121.5(2)
O2 C3 C14 111.3(2)
O2 C4 C5 110.0(2)
O2 C4 C20 108.4(2)
O3 C7 N1 123.8(2)
O3 C7 C6 127.6(3)
O4 C44 C6 118.4(3)
O4 C44 C45 119.3(3)
N1 C1 C2 113.3(2)
N1 C4 O2 106.6(2)
N1 C4 C5 102.4(2)
N1 C4 C20 113.3(2)
N1 C7 C6 108.4(2)
C1 N1 C4 116.5(2)
C1 C2 C8 117.1(2)
C2 C3 C14 127.1(2)
C3 O2 C4 113.4(2)
C3 C2 C1 119.3(2)
C3 C2 C8 123.6(2)
C4 C5 C6 102.9(2)
C7 N1 C1 123.2(2)
C7 N1 C4 113.8(2)
C7 C6 C5 101.4(2)
C7 C6 C38 110.7(2)
C7 C6 C44 114.4(2)
C8 C9 H9 119.9
C8 C13 C12 120.4(3)
C8 C13 H13 119.8
C9 C8 C2 121.6(3)
C9 C10 H10 119.6
C10 C9 C8 120.1(3)
C10 C9 H9 119.9
C10 C11 H11 120.3
C10 C11 C12 119.4(3)
C11 C10 C9 120.9(3)
C11 C10 H10 119.6
C11 C12 H12 119.9
C11 C12 C13 120.3(3)
C12 C11 H11 120.3
C12 C13 H13 119.8
C13 C8 C2 119.4(3)
C13 C8 C9 118.9(3)
C13 C12 H12 119.9
C14 C15 H15 120.2
C14 C19 H19 119.9
C15 C14 C3 120.9(2)
C15 C16 H16 119.6
C16 C15 C14 119.7(3)
C16 C15 H15 120.2
C16 C17 H17 120.1
C17 C16 C15 120.8(3)
C17 C16 H16 119.6
C17 C18 H18 119.6
C17 C18 C19 120.8(3)
C18 C17 C16 119.8(3)
C18 C17 H17 120.1
C18 C19 C14 120.2(3)
C18 C19 H19 119.9
C19 C14 C3 120.2(3)
C19 C14 C15 118.8(3)
C19 C18 H18 119.6
C20 C4 C5 115.7(2)
C20 C21 H21 120.0
C20 C25 H25 120.1
C21 C20 C4 121.5(3)
C21 C20 C25 119.3(3)
C21 C22 H22 119.8
C22 C21 C20 120.0(3)
C22 C21 H21 120.0
C22 C23 H23 120.0
C22 C23 C24 119.9(3)
C23 C22 C21 120.3(3)
C23 C22 H22 119.8
C23 C24 H24 119.7
C23 C24 C25 120.6(3)
C24 C23 H23 120.0
C24 C25 C20 119.7(3)
C24 C25 H25 120.1
C25 C20 C4 119.1(3)
C25 C24 H24 119.7
C26 C5 C4 111.8(2)
C26 C5 C6 121.6(2)
C26 C5 C37 101.8(2)
C26 C27 H27 120.7
C26 C27 C28 118.5(3)
C26 C31 C32 109.2(2)
C27 C26 C5 129.9(3)
C27 C26 C31 120.0(3)
C27 C28 H28 119.5
C28 C27 H27 120.7
C28 C29 H29 119.4
C28 C29 C30 121.1(3)
C29 C28 C27 121.0(3)
C29 C28 H28 119.5
C29 C30 H30 120.9
C30 C29 H29 119.4
C30 C31 C26 121.0(3)
C30 C31 C32 129.8(3)
C31 C26 C5 109.9(2)
C31 C30 C29 118.3(3)
C31 C30 H30 120.9
C32 C33 H33 120.4
C32 C37 C5 110.0(3)
C32 C37 C36 121.2(3)
C33 C32 C31 131.4(3)
C33 C34 H34 119.4
C34 C33 C32 119.1(3)
C34 C33 H33 120.4
C34 C35 H35 119.6
C34 C35 C36 120.9(3)
C35 C34 C33 121.2(3)
C35 C34 H34 119.4
C35 C36 H36 121.0
C36 C35 H35 119.6
C36 C37 C5 128.8(3)
C37 C5 C4 108.3(2)
C37 C5 C6 110.0(2)
C37 C32 C31 109.0(2)
C37 C32 C33 119.6(3)
C37 C36 C35 118.0(3)
C37 C36 H36 121.0
C38 C6 C5 114.6(2)
C38 C39 H39 120.2
C38 C43 C42 121.2(3)
C38 C43 H43 119.4
C39 C38 C6 122.3(2)
C39 C40 H40 119.5
C40 C39 C38 119.7(3)
C40 C39 H39 120.2
C40 C41 H41 120.2
C40 C41 C42 119.5(3)
C41 C40 C39 121.0(3)
C41 C40 H40 119.5
C41 C42 H42 120.2
C42 C41 H41 120.2
C42 C43 H43 119.4
C43 C38 C6 118.6(2)
C43 C38 C39 118.9(3)
C43 C42 C41 119.6(3)
C43 C42 H42 120.2
C44 C6 C5 112.8(2)
C44 C6 C38 103.4(2)
C45 C44 C6 122.2(2)
C45 C46 H46 119.7
C45 C46 C47 120.5(3)
C45 C50 H50 119.7
C46 C45 C44 116.9(3)
C46 C45 C50 118.3(3)
C46 C47 H47 120.3
C47 C46 H46 119.7
C47 C48 H48 119.7
C47 C48 C49 120.5(3)
C48 C47 C46 119.4(3)
C48 C47 H47 120.3
C48 C49 H49 119.7
C49 C48 H48 119.7
C49 C50 C45 120.7(3)
C49 C50 H50 119.7
C50 C45 C44 124.7(3)
C50 C49 C48 120.5(3)
C50 C49 H49 119.7
Cl1 C1S H1SB 109.2
Cl1 C1S H1SA 109.2
Cl2 C1S Cl1 112.1(2)
Cl2 C1S H1SB 109.2
Cl2 C1S H1SA 109.2
H1SB C1S H1SA 107.9

loop_
_geom_bond_atom_site_label_1
_geom_bond_atom_site_label_2
_geom_bond_distance
O1 C1 1.208(3)
O2 C3 1.367(3)
O2 C4 1.457(3)
O3 C7 1.217(3)
O4 C44 1.222(3)
N1 C1 1.425(3)
N1 C4 1.443(3)
N1 C7 1.389(4)
C1 C2 1.447(4)
C2 C3 1.373(4)
C2 C8 1.491(4)
C3 C14 1.476(4)
C4 C5 1.560(4)
C4 C20 1.512(4)
C5 C6 1.581(4)
C5 C26 1.510(4)
C5 C37 1.529(4)
C6 C7 1.530(4)
C6 C38 1.557(4)
C6 C44 1.550(4)
C8 C9 1.394(4)
C8 C13 1.386(4)
C9 H9 0.9500
C9 C10 1.379(4)
C10 H10 0.9500
C10 C11 1.377(5)
C11 H11 0.9500
C11 C12 1.380(5)
C12 H12 0.9500
C12 C13 1.389(4)
C13 H13 0.9500
C14 C15 1.404(4)
C14 C19 1.387(4)
C15 H15 0.9500
C15 C16 1.382(4)
C16 H16 0.9500
C16 C17 1.374(5)
C17 H17 0.9500
C17 C18 1.366(5)
C18 H18 0.9500
C18 C19 1.385(5)
C19 H19 0.9500
C20 C21 1.394(4)
C20 C25 1.397(4)
C21 H21 0.9500
C21 C22 1.389(4)
C22 H22 0.9500
C22 C23 1.379(5)
C23 H23 0.9500
C23 C24 1.379(5)
C24 H24 0.9500
C24 C25 1.387(4)
C25 H25 0.9500
C26 C27 1.393(4)
C26 C31 1.404(4)
C27 H27 0.9500
C27 C28 1.394(4)
C28 H28 0.9500
C28 C29 1.375(5)
C29 H29 0.9500
C29 C30 1.394(5)
C30 H30 0.9500
C30 C31 1.387(4)
C31 C32 1.442(4)
C32 C33 1.408(4)
C32 C37 1.393(4)
C33 H33 0.9500
C33 C34 1.383(5)
C34 H34 0.9500
C34 C35 1.377(5)
C35 H35 0.9500
C35 C36 1.403(4)
C36 H36 0.9500
C36 C37 1.401(4)
C38 C39 1.394(4)
C38 C43 1.379(4)
C39 H39 0.9500
C39 C40 1.380(4)
C40 H40 0.9500
C40 C41 1.375(5)
C41 H41 0.9500
C41 C42 1.385(5)
C42 H42 0.9500
C42 C43 1.382(4)
C43 H43 0.9500
C44 C45 1.487(4)
C45 C46 1.388(4)
C45 C50 1.405(4)
C46 H46 0.9500
C46 C47 1.404(5)
C47 H47 0.9500
C47 C48 1.372(5)
C48 H48 0.9500
C48 C49 1.378(5)
C49 H49 0.9500
C49 C50 1.366(5)
C50 H50 0.9500
Cl1 C1S 1.768(4)
Cl2 C1S 1.747(5)
C1S H1SB 0.9900
C1S H1SA 0.9900

loop_
_smtbx_masks_void_nr
_smtbx_masks_void_average_x
_smtbx_masks_void_average_y
_smtbx_masks_void_average_z
_smtbx_masks_void_volume
_smtbx_masks_void_count_electrons
1 0.056 0.478 0.946 8.0 0.0
2 0.056 0.522 0.446 8.0 0.0
3 0.224 0.119 0.549 80.2 17.0
4 0.224 0.881 0.049 80.2 17.0
5 0.556 0.022 0.446 8.0 0.0
6 0.556 -0.022 0.946 8.0 0.0
7 0.724 0.381 0.049 80.2 17.0
8 0.724 0.619 0.549 80.2 17.0
